data_4338371
loop_
_publ_author_name
'Fedushkin, Igor L.'
'Skatova, Alexandra A.'
'Dodonov, Vladimir A.'
'Chudakova, Valentina A.'
'Bazyakina, Natalia L.'
'Piskunov, Alexander V.'
'Demeshko, Serhiy V.'
'Fukin, Georgy K.'

_publ_section_title
;
 Digallane with redox-active diimine ligand: dualism of electron-transfer
 reactions.
;
_journal_issue 10
_journal_name_full 'Inorganic chemistry'
_journal_page_first 5159
_journal_page_last 5170
_journal_paper_doi 10.1021/ic500259k
_journal_volume 53
_journal_year 2014
_chemical_formula_sum 'C50 H60 F Ga N2 O2'
_chemical_formula_weight 809.72
_chemical_name_systematic
; 
 ? 
;
_space_group_IT_number 61
_symmetry_cell_setting orthorhombic
_symmetry_space_group_name_Hall '-P 2ac 2ab'
_symmetry_space_group_name_H-M 'P b c a'
_atom_sites_solution_hydrogens geom
_atom_sites_solution_primary direct
_atom_sites_solution_secondary difmap
_audit_creation_method SHELXL-97
_cell_angle_alpha 90.00
_cell_angle_beta 90.00
_cell_angle_gamma 90.00
_cell_formula_units_Z 8
_cell_length_a 14.9694(10)
_cell_length_b 19.7485(14)
_cell_length_c 29.977(2)
_cell_measurement_reflns_used 900
_cell_measurement_temperature 100(2)
_cell_measurement_theta_max 30
_cell_measurement_theta_min 2
_cell_volume 8861.9(10)
_computing_cell_refinement 'Bruker SMART'
_computing_data_collection 'Bruker SMART'
_computing_data_reduction 'Bruker SHELXTL'
_computing_molecular_graphics 'Bruker SHELXTL'
_computing_publication_material 'Bruker SHELXTL'
_computing_structure_refinement 'SHELXL-97 (Sheldrick, 1997)'
_computing_structure_solution 'SHELXS-97 (Sheldrick, 1990)'
_diffrn_ambient_temperature 100(2)
_diffrn_measured_fraction_theta_full 0.998
_diffrn_measured_fraction_theta_max 0.998
_diffrn_measurement_device_type 'CCD area detector'
_diffrn_measurement_method 'phi and omega scans'
_diffrn_radiation_monochromator graphite
_diffrn_radiation_source 'fine-focus sealed tube'
_diffrn_radiation_type MoK\a
_diffrn_radiation_wavelength 0.71073
_diffrn_reflns_av_R_equivalents 0.1103
_diffrn_reflns_av_sigmaI/netI 0.0554
_diffrn_reflns_limit_h_max 18
_diffrn_reflns_limit_h_min -18
_diffrn_reflns_limit_k_max 24
_diffrn_reflns_limit_k_min -24
_diffrn_reflns_limit_l_max 36
_diffrn_reflns_limit_l_min -36
_diffrn_reflns_number 73311
_diffrn_reflns_theta_full 26.00
_diffrn_reflns_theta_max 26.00
_diffrn_reflns_theta_min 1.84
_exptl_absorpt_coefficient_mu 0.665
_exptl_absorpt_correction_T_max 0.9803
_exptl_absorpt_correction_T_min 0.8621
_exptl_absorpt_correction_type multi-scan
_exptl_absorpt_process_details 'SADABS (Sheldrick, 1998a)'
_exptl_crystal_colour black
_exptl_crystal_density_diffrn 1.214
_exptl_crystal_density_method 'not measured'
_exptl_crystal_description plate
_exptl_crystal_F_000 3440
_exptl_crystal_size_max 0.23
_exptl_crystal_size_mid 0.20
_exptl_crystal_size_min 0.03
_refine_diff_density_max 0.454
_refine_diff_density_min -0.240
_refine_diff_density_rms 0.065
_refine_ls_extinction_method none
_refine_ls_goodness_of_fit_ref 0.992
_refine_ls_hydrogen_treatment constr
_refine_ls_matrix_type full
_refine_ls_number_parameters 536
_refine_ls_number_reflns 8699
_refine_ls_number_restraints 2
_refine_ls_restrained_S_all 0.992
_refine_ls_R_factor_all 0.0857
_refine_ls_R_factor_gt 0.0445
_refine_ls_shift/su_max 0.001
_refine_ls_shift/su_mean 0.000
_refine_ls_structure_factor_coef Fsqd
_refine_ls_weighting_details 'calc w=1/[\s^2^(Fo^2^)+(0.0498P)^2^+0.0000P] where P=(Fo^2^+2Fc^2^)/3'
_refine_ls_weighting_scheme calc
_refine_ls_wR_factor_gt 0.0902
_refine_ls_wR_factor_ref 0.1004
_reflns_number_gt 5774
_reflns_number_total 8699
_reflns_threshold_expression >2sigma(I)
_cod_data_source_file ic500259k_si_005.cif
_cod_data_source_block gabian21m
_cod_depositor_comments
;
The following automatic conversions were performed:

'_symmetry_cell_setting' value 'Orthorhombic' changed to
'orthorhombic' according to
/usr/data/users/saulius/crontab/automatic-downloads/rss-feeds/ACS/lib/dictionaries/cif_core.dic
dictionary named 'cif_core.dic' version 2.4.2 from 2011-04-26.

Automatic conversion script
Id: cif_fix_values 2281 2013-09-26 08:29:07Z andrius 

 Adding full bibliography for 4338371--4338377.cif.
;
_cod_original_cell_volume 8862.0(11)
_cod_original_sg_symbol_H-M Pbca
_cod_database_code 4338371

loop_
_symmetry_equiv_pos_as_xyz
'x, y, z'
'-x+1/2, -y, z+1/2'
'-x, y+1/2, -z+1/2'
'x+1/2, -y+1/2, -z'
'-x, -y, -z'
'x-1/2, y, -z-1/2'
'x, -y-1/2, z-1/2'
'-x-1/2, y-1/2, z'

loop_
_atom_site_label
_atom_site_type_symbol
_atom_site_fract_x
_atom_site_fract_y
_atom_site_fract_z
_atom_site_U_iso_or_equiv
_atom_site_adp_type
_atom_site_occupancy
_atom_site_symmetry_multiplicity
_atom_site_calc_flag
_atom_site_refinement_flags
_atom_site_disorder_assembly
_atom_site_disorder_group
Ga1 Ga -0.132173(12) -0.315895(9) 0.113756(6) 0.01910(4) Uani 1 1 d . A .
F1 F -0.20331(7) -0.35562(5) 0.07325(3) 0.0254(3) Uani 1 1 d . . .
O1 O -0.13706(8) -0.36293(6) 0.16742(4) 0.0236(3) Uani 1 1 d . . .
O2 O -0.01355(8) -0.34168(6) 0.10824(4) 0.0230(3) Uani 1 1 d . . .
N1 N -0.22702(10) -0.24691(8) 0.13703(5) 0.0234(4) Uani 1 1 d . . .
N2 N -0.10394(9) -0.23062(7) 0.07318(4) 0.0187(4) Uani 1 1 d . . .
C1 C -0.23626(11) -0.19535(8) 0.11166(6) 0.0202(4) Uani 1 1 d . A .
C2 C -0.16528(11) -0.18537(9) 0.07617(5) 0.0196(4) Uani 1 1 d . A .
C3 C -0.18214(12) -0.12008(9) 0.05503(6) 0.0221(4) Uani 1 1 d . . .
C4 C -0.26007(12) -0.09434(9) 0.07584(6) 0.0220(4) Uani 1 1 d . A .
C5 C -0.29550(12) -0.13668(9) 0.10951(6) 0.0217(4) Uani 1 1 d . . .
C6 C -0.37115(12) -0.11674(9) 0.13213(6) 0.0241(4) Uani 1 1 d . A .
H6A H -0.3960 -0.1443 0.1549 0.029 Uiso 1 1 calc R . .
C7 C -0.41072(13) -0.05429(9) 0.12052(6) 0.0273(5) Uani 1 1 d . . .
H7A H -0.4637 -0.0407 0.1355 0.033 Uiso 1 1 calc R A .
C8 C -0.37530(12) -0.01235(9) 0.08832(6) 0.0271(5) Uani 1 1 d . A .
H8A H -0.4036 0.0295 0.0818 0.033 Uiso 1 1 calc R . .
C9 C -0.29712(12) -0.03110(9) 0.06489(6) 0.0245(5) Uani 1 1 d . . .
C10 C -0.25155(13) 0.00673(9) 0.03173(6) 0.0281(5) Uani 1 1 d . A .
H10A H -0.2734 0.0500 0.0233 0.034 Uiso 1 1 calc R . .
C11 C -0.17613(13) -0.01854(9) 0.01165(6) 0.0280(5) Uani 1 1 d . . .
H11A H -0.1468 0.0082 -0.0102 0.034 Uiso 1 1 calc R A .
C12 C -0.14033(13) -0.08282(9) 0.02226(6) 0.0251(5) Uani 1 1 d . A .
H12A H -0.0891 -0.0998 0.0073 0.030 Uiso 1 1 calc R . .
C13 C -0.27243(16) -0.24843(13) 0.17775(7) 0.0212(5) Uani 0.3712(12) 1 d PG A 1
C14 C -0.35129(18) -0.28549(16) 0.17945(8) 0.0232(7) Uani 0.3712(12) 1 d PG A 1
C15 C -0.39350(19) -0.29642(19) 0.22012(10) 0.0278(8) Uani 0.3712(12) 1 d PG A 1
H15A H -0.4474 -0.3218 0.2213 0.033 Uiso 0.3712(12) 1 calc PR A 1
C16 C -0.3568(2) -0.27029(19) 0.25909(8) 0.0282(8) Uani 0.3712(12) 1 d PG A 1
H16A H -0.3857 -0.2778 0.2869 0.034 Uiso 0.3712(12) 1 calc PR A 1
C17 C -0.2780(2) -0.23322(18) 0.25739(7) 0.0261(7) Uani 0.3712(12) 1 d PG A 1
H17A H -0.2529 -0.2154 0.2840 0.031 Uiso 0.3712(12) 1 calc PR A 1
C18 C -0.23577(19) -0.22229(15) 0.21672(8) 0.0258(6) Uani 0.3712(12) 1 d PG A 1
C19 C -0.3929(4) -0.3178(3) 0.13748(17) 0.0297(8) Uani 0.3712(12) 1 d P A 1
H19A H -0.3597 -0.2990 0.1113 0.036 Uiso 0.3712(12) 1 calc PR A 1
C20 C -0.3795(4) -0.3932(3) 0.13642(19) 0.0378(8) Uani 0.3712(12) 1 d P A 1
H20A H -0.3982 -0.4108 0.1073 0.057 Uiso 0.3712(12) 1 calc PR A 1
H20B H -0.4154 -0.4143 0.1600 0.057 Uiso 0.3712(12) 1 calc PR A 1
H20C H -0.3162 -0.4036 0.1413 0.057 Uiso 0.3712(12) 1 calc PR A 1
C21 C -0.4899(4) -0.2994(4) 0.1309(2) 0.0430(11) Uani 0.3712(12) 1 d P A 1
H21A H -0.5095 -0.3145 0.1013 0.065 Uiso 0.3712(12) 1 calc PR A 1
H21B H -0.4970 -0.2502 0.1333 0.065 Uiso 0.3712(12) 1 calc PR A 1
H21C H -0.5262 -0.3216 0.1538 0.065 Uiso 0.3712(12) 1 calc PR A 1
C22 C -0.1395(3) -0.1910(3) 0.21606(16) 0.0267(7) Uani 0.3712(12) 1 d P A 1
H22A H -0.1052 -0.2156 0.1925 0.032 Uiso 0.3712(12) 1 calc PR A 1
C23 C -0.0861(4) -0.1987(3) 0.26021(18) 0.0349(7) Uani 0.3712(12) 1 d P A 1
H23A H -0.0237 -0.1860 0.2551 0.052 Uiso 0.3712(12) 1 calc PR A 1
H23B H -0.0889 -0.2459 0.2703 0.052 Uiso 0.3712(12) 1 calc PR A 1
H23C H -0.1121 -0.1692 0.2831 0.052 Uiso 0.3712(12) 1 calc PR A 1
C24 C -0.1418(4) -0.1165(3) 0.20249(17) 0.0349(7) Uani 0.3712(12) 1 d P A 1
H24A H -0.0811 -0.1013 0.1954 0.052 Uiso 0.3712(12) 1 calc PR A 1
H24B H -0.1656 -0.0894 0.2272 0.052 Uiso 0.3712(12) 1 calc PR A 1
H24C H -0.1800 -0.1110 0.1762 0.052 Uiso 0.3712(12) 1 calc PR A 1
C13' C -0.28358(10) -0.26242(8) 0.17596(5) 0.0212(5) Uani 0.6288(12) 1 d PG A 2
C14' C -0.35157(12) -0.31028(9) 0.17407(5) 0.0232(7) Uani 0.6288(12) 1 d PG A 2
C15' C -0.39660(13) -0.32880(10) 0.21274(6) 0.0278(8) Uani 0.6288(12) 1 d PG A 2
H15B H -0.4431 -0.3615 0.2115 0.033 Uiso 0.6288(12) 1 calc PR A 2
C16' C -0.37365(14) -0.29946(11) 0.25330(5) 0.0282(8) Uani 0.6288(12) 1 d PG A 2
H16B H -0.4044 -0.3121 0.2797 0.034 Uiso 0.6288(12) 1 calc PR A 2
C17' C -0.30567(14) -0.25160(10) 0.25519(5) 0.0261(7) Uani 0.6288(12) 1 d PG A 2
H17B H -0.2900 -0.2316 0.2829 0.031 Uiso 0.6288(12) 1 calc PR A 2
C18' C -0.26063(12) -0.23308(9) 0.21652(5) 0.0258(6) Uani 0.6288(12) 1 d PG A 2
C19' C -0.3831(2) -0.34208(19) 0.12981(10) 0.0297(8) Uani 0.6288(12) 1 d PU A 2
H19B H -0.3485 -0.3207 0.1050 0.036 Uiso 0.6288(12) 1 calc PR A 2
C20' C -0.3638(3) -0.41852(18) 0.12924(12) 0.0378(8) Uani 0.6288(12) 1 d PU A 2
H20D H -0.2991 -0.4260 0.1306 0.057 Uiso 0.6288(12) 1 calc PR A 2
H20E H -0.3876 -0.4383 0.1017 0.057 Uiso 0.6288(12) 1 calc PR A 2
H20F H -0.3923 -0.4399 0.1551 0.057 Uiso 0.6288(12) 1 calc PR A 2
C21' C -0.4825(2) -0.3286(2) 0.12156(12) 0.0430(11) Uani 0.6288(12) 1 d P A 2
H21D H -0.4945 -0.2801 0.1245 0.065 Uiso 0.6288(12) 1 calc PR A 2
H21E H -0.5181 -0.3537 0.1435 0.065 Uiso 0.6288(12) 1 calc PR A 2
H21F H -0.4984 -0.3436 0.0914 0.065 Uiso 0.6288(12) 1 calc PR A 2
C22' C -0.1854(2) -0.17936(16) 0.21909(10) 0.0267(7) Uani 0.6288(12) 1 d PU A 2
H22B H -0.1921 -0.1482 0.1930 0.032 Uiso 0.6288(12) 1 calc PR A 2
C23' C -0.0930(2) -0.21161(17) 0.21649(11) 0.0349(7) Uani 0.6288(12) 1 d PU A 2
H23D H -0.0881 -0.2380 0.1889 0.052 Uiso 0.6288(12) 1 calc PR A 2
H23E H -0.0841 -0.2415 0.2422 0.052 Uiso 0.6288(12) 1 calc PR A 2
H23F H -0.0473 -0.1761 0.2166 0.052 Uiso 0.6288(12) 1 calc PR A 2
C24' C -0.1880(2) -0.13645(16) 0.26167(10) 0.0349(7) Uani 0.6288(12) 1 d P A 2
H24D H -0.2479 -0.1173 0.2654 0.052 Uiso 0.6288(12) 1 calc PR A 2
H24E H -0.1443 -0.0997 0.2594 0.052 Uiso 0.6288(12) 1 calc PR A 2
H24F H -0.1735 -0.1649 0.2874 0.052 Uiso 0.6288(12) 1 calc PR A 2
C25 C -0.02454(12) -0.21868(9) 0.04671(6) 0.0213(4) Uani 1 1 d . A .
C26 C -0.01240(12) -0.25555(9) 0.00701(6) 0.0224(4) Uani 1 1 d . . .
C27 C 0.06493(12) -0.24348(10) -0.01717(6) 0.0279(5) Uani 1 1 d . A .
H27A H 0.0753 -0.2681 -0.0439 0.034 Uiso 1 1 calc R . .
C28 C 0.12712(13) -0.19647(10) -0.00326(6) 0.0309(5) Uani 1 1 d . . .
H28A H 0.1785 -0.1878 -0.0209 0.037 Uiso 1 1 calc R A .
C29 C 0.11461(12) -0.16202(10) 0.03636(6) 0.0266(5) Uani 1 1 d . A .
H29A H 0.1587 -0.1307 0.0461 0.032 Uiso 1 1 calc R . .
C30 C 0.03838(12) -0.17235(9) 0.06233(6) 0.0235(5) Uani 1 1 d . . .
C31 C -0.08380(13) -0.30338(9) -0.01012(6) 0.0276(5) Uani 1 1 d . A .
H31A H -0.1155 -0.3227 0.0163 0.033 Uiso 1 1 calc R . .
C32 C -0.04735(15) -0.36260(11) -0.03753(7) 0.0427(6) Uani 1 1 d . . .
H32A H 0.0004 -0.3851 -0.0208 0.064 Uiso 1 1 calc R A .
H32B H -0.0236 -0.3456 -0.0659 0.064 Uiso 1 1 calc R . .
H32C H -0.0955 -0.3950 -0.0434 0.064 Uiso 1 1 calc R . .
C33 C -0.15179(13) -0.26420(11) -0.03734(7) 0.0377(6) Uani 1 1 d . . .
H33A H -0.1792 -0.2292 -0.0186 0.056 Uiso 1 1 calc R A .
H33B H -0.1981 -0.2952 -0.0481 0.056 Uiso 1 1 calc R . .
H33C H -0.1220 -0.2429 -0.0628 0.056 Uiso 1 1 calc R . .
C34 C 0.03037(13) -0.13519(9) 0.10696(6) 0.0265(5) Uani 1 1 d . A .
H34A H -0.0314 -0.1429 0.1186 0.032 Uiso 1 1 calc R . .
C35 C 0.09568(15) -0.16459(11) 0.14078(6) 0.0403(6) Uani 1 1 d . . .
H35A H 0.0845 -0.2132 0.1442 0.060 Uiso 1 1 calc R A .
H35B H 0.0876 -0.1420 0.1696 0.060 Uiso 1 1 calc R . .
H35C H 0.1570 -0.1575 0.1303 0.060 Uiso 1 1 calc R . .
C36 C 0.04350(15) -0.05878(10) 0.10201(7) 0.0400(6) Uani 1 1 d . . .
H36A H 0.0031 -0.0415 0.0789 0.060 Uiso 1 1 calc R A .
H36B H 0.1055 -0.0494 0.0934 0.060 Uiso 1 1 calc R . .
H36C H 0.0303 -0.0365 0.1305 0.060 Uiso 1 1 calc R . .
C37 C -0.05968(12) -0.39722(9) 0.17373(5) 0.0205(4) Uani 1 1 d . . .
C38 C 0.00745(12) -0.38641(9) 0.14113(5) 0.0201(4) Uani 1 1 d . . .
C39 C 0.08869(12) -0.42153(9) 0.14226(6) 0.0212(4) Uani 1 1 d . . .
C40 C 0.10126(12) -0.46456(9) 0.17875(6) 0.0255(5) Uani 1 1 d . . .
H40A H 0.1561 -0.4885 0.1814 0.031 Uiso 1 1 calc R . .
C41 C 0.03648(12) -0.47354(9) 0.21124(6) 0.0268(5) Uani 1 1 d . . .
H41A H 0.0491 -0.5028 0.2356 0.032 Uiso 1 1 calc R . .
C42 C -0.04622(12) -0.44150(9) 0.20973(6) 0.0224(4) Uani 1 1 d . . .
C43 C 0.15905(12) -0.41119(10) 0.10559(6) 0.0271(5) Uani 1 1 d . . .
C44 C 0.11775(13) -0.42743(11) 0.05991(6) 0.0341(5) Uani 1 1 d . . .
H44A H 0.0671 -0.3971 0.0544 0.051 Uiso 1 1 calc R . .
H44B H 0.0971 -0.4745 0.0596 0.051 Uiso 1 1 calc R . .
H44C H 0.1627 -0.4210 0.0365 0.051 Uiso 1 1 calc R . .
C45 C 0.23913(13) -0.45833(11) 0.11165(6) 0.0357(5) Uani 1 1 d . . .
H45A H 0.2680 -0.4489 0.1403 0.054 Uiso 1 1 calc R . .
H45B H 0.2820 -0.4508 0.0874 0.054 Uiso 1 1 calc R . .
H45C H 0.2188 -0.5055 0.1111 0.054 Uiso 1 1 calc R . .
C46 C 0.19213(14) -0.33835(10) 0.10598(7) 0.0400(6) Uani 1 1 d . . .
H46A H 0.2190 -0.3282 0.1350 0.060 Uiso 1 1 calc R . .
H46B H 0.1418 -0.3077 0.1007 0.060 Uiso 1 1 calc R . .
H46C H 0.2369 -0.3322 0.0825 0.060 Uiso 1 1 calc R . .
C47 C -0.12081(13) -0.45465(9) 0.24353(6) 0.0268(5) Uani 1 1 d . . .
C48 C -0.20230(14) -0.48485(11) 0.21973(7) 0.0379(6) Uani 1 1 d . . .
H48A H -0.1869 -0.5295 0.2077 0.057 Uiso 1 1 calc R . .
H48B H -0.2204 -0.4549 0.1953 0.057 Uiso 1 1 calc R . .
H48C H -0.2517 -0.4895 0.2410 0.057 Uiso 1 1 calc R . .
C49 C -0.09147(15) -0.50434(11) 0.27977(7) 0.0434(6) Uani 1 1 d . . .
H49A H -0.0741 -0.5474 0.2660 0.065 Uiso 1 1 calc R . .
H49B H -0.1411 -0.5121 0.3005 0.065 Uiso 1 1 calc R . .
H49C H -0.0405 -0.4854 0.2961 0.065 Uiso 1 1 calc R . .
C50 C -0.14971(14) -0.38844(10) 0.26622(6) 0.0325(5) Uani 1 1 d . . .
H50A H -0.0997 -0.3701 0.2835 0.049 Uiso 1 1 calc R . .
H50B H -0.2001 -0.3974 0.2862 0.049 Uiso 1 1 calc R . .
H50C H -0.1678 -0.3556 0.2435 0.049 Uiso 1 1 calc R . .

loop_
_atom_site_aniso_label
_atom_site_aniso_U_11
_atom_site_aniso_U_22
_atom_site_aniso_U_33
_atom_site_aniso_U_23
_atom_site_aniso_U_13
_atom_site_aniso_U_12
Ga1 0.01984(9) 0.02031(8) 0.01716(8) 0.00192(8) 0.00129(8) 0.00234(9)
F1 0.0270(6) 0.0269(5) 0.0222(5) -0.0001(4) -0.0015(4) -0.0021(5)
O1 0.0226(6) 0.0279(6) 0.0202(6) 0.0051(5) 0.0012(5) 0.0053(6)
O2 0.0232(6) 0.0244(6) 0.0215(6) 0.0059(5) 0.0028(5) 0.0019(5)
N1 0.0243(8) 0.0268(8) 0.0191(7) -0.0002(6) 0.0033(7) 0.0041(7)
N2 0.0195(7) 0.0204(7) 0.0161(7) -0.0017(6) 0.0011(6) 0.0000(6)
C1 0.0188(8) 0.0223(9) 0.0195(8) -0.0024(8) -0.0015(7) 0.0006(7)
C2 0.0200(8) 0.0214(8) 0.0176(8) -0.0030(7) -0.0013(7) -0.0014(8)
C3 0.0242(9) 0.0209(9) 0.0212(9) -0.0013(7) -0.0054(8) 0.0023(8)
C4 0.0231(9) 0.0231(9) 0.0198(9) -0.0036(7) -0.0036(7) -0.0002(8)
C5 0.0220(9) 0.0226(9) 0.0205(9) -0.0046(8) -0.0056(8) 0.0013(7)
C6 0.0249(9) 0.0262(9) 0.0211(8) -0.0024(7) -0.0022(8) 0.0007(8)
C7 0.0244(10) 0.0295(10) 0.0278(10) -0.0076(8) -0.0005(8) 0.0032(8)
C8 0.0291(10) 0.0219(9) 0.0304(10) -0.0033(8) -0.0066(9) 0.0067(8)
C9 0.0277(10) 0.0199(9) 0.0258(9) -0.0047(8) -0.0047(8) 0.0029(8)
C10 0.0364(11) 0.0199(9) 0.0281(10) -0.0015(8) -0.0062(9) 0.0036(8)
C11 0.0360(11) 0.0249(10) 0.0230(9) 0.0018(8) -0.0018(9) -0.0034(9)
C12 0.0283(10) 0.0239(9) 0.0232(9) -0.0013(7) -0.0018(8) 0.0007(8)
C13 0.0236(10) 0.0224(12) 0.0176(9) 0.0017(8) 0.0046(8) 0.0037(9)
C14 0.0240(11) 0.0281(19) 0.0175(10) -0.0006(11) 0.0025(8) 0.0065(12)
C15 0.0224(11) 0.037(2) 0.0242(12) -0.0020(14) 0.0044(10) -0.0015(14)
C16 0.0219(13) 0.043(2) 0.0194(11) -0.0034(13) 0.0019(10) -0.0008(14)
C17 0.0352(18) 0.0225(15) 0.0205(11) -0.0062(10) 0.0001(11) 0.0005(13)
C18 0.0358(16) 0.0161(11) 0.0254(10) -0.0006(9) 0.0065(11) -0.0013(11)
C19 0.0235(12) 0.051(2) 0.0150(11) 0.0000(13) 0.0029(10) -0.0043(13)
C20 0.0359(15) 0.048(2) 0.0293(14) -0.0020(15) 0.0041(12) -0.0083(16)
C21 0.0259(13) 0.072(3) 0.0307(15) 0.0045(17) -0.0040(11) -0.0071(17)
C22 0.0287(17) 0.0303(14) 0.0212(11) -0.0002(11) -0.0037(14) 0.0029(14)
C23 0.0313(15) 0.0345(15) 0.0389(15) -0.0056(13) -0.0026(13) -0.0065(13)
C24 0.0443(17) 0.0299(14) 0.0303(14) -0.0083(12) -0.0013(13) -0.0021(13)
C13' 0.0236(10) 0.0224(12) 0.0176(9) 0.0017(8) 0.0046(8) 0.0037(9)
C14' 0.0240(11) 0.0281(19) 0.0175(10) -0.0006(11) 0.0025(8) 0.0065(12)
C15' 0.0224(11) 0.037(2) 0.0242(12) -0.0020(14) 0.0044(10) -0.0015(14)
C16' 0.0219(13) 0.043(2) 0.0194(11) -0.0034(13) 0.0019(10) -0.0008(14)
C17' 0.0352(18) 0.0225(15) 0.0205(11) -0.0062(10) 0.0001(11) 0.0005(13)
C18' 0.0358(16) 0.0161(11) 0.0254(10) -0.0006(9) 0.0065(11) -0.0013(11)
C19' 0.0235(12) 0.051(2) 0.0150(11) 0.0000(13) 0.0029(10) -0.0043(13)
C20' 0.0359(15) 0.048(2) 0.0293(14) -0.0020(15) 0.0041(12) -0.0083(16)
C21' 0.0259(13) 0.072(3) 0.0307(15) 0.0045(17) -0.0040(11) -0.0071(17)
C22' 0.0287(17) 0.0303(14) 0.0212(11) -0.0002(11) -0.0037(14) 0.0029(14)
C23' 0.0313(15) 0.0345(15) 0.0389(15) -0.0056(13) -0.0026(13) -0.0065(13)
C24' 0.0443(17) 0.0299(14) 0.0303(14) -0.0083(12) -0.0013(13) -0.0021(13)
C25 0.0230(9) 0.0211(9) 0.0198(9) 0.0048(7) 0.0000(7) 0.0034(8)
C26 0.0270(10) 0.0213(9) 0.0187(8) 0.0017(7) 0.0001(8) 0.0029(8)
C27 0.0286(10) 0.0368(11) 0.0184(9) -0.0015(8) 0.0028(8) 0.0061(9)
C28 0.0226(9) 0.0466(12) 0.0234(9) 0.0080(8) 0.0049(8) 0.0015(9)
C29 0.0217(10) 0.0310(10) 0.0271(10) 0.0056(8) -0.0014(8) -0.0024(8)
C30 0.0245(10) 0.0220(9) 0.0239(9) 0.0019(7) -0.0005(8) 0.0026(8)
C31 0.0337(11) 0.0301(11) 0.0189(9) -0.0017(8) 0.0036(8) -0.0015(9)
C32 0.0546(14) 0.0349(11) 0.0388(12) -0.0087(10) -0.0081(11) 0.0047(11)
C33 0.0299(11) 0.0429(12) 0.0402(12) -0.0049(10) -0.0016(9) -0.0032(10)
C34 0.0240(10) 0.0284(10) 0.0271(10) -0.0012(8) -0.0010(8) -0.0026(8)
C35 0.0523(14) 0.0432(12) 0.0252(10) -0.0010(9) -0.0053(10) 0.0088(11)
C36 0.0500(14) 0.0312(11) 0.0388(12) -0.0026(9) -0.0129(10) -0.0045(10)
C37 0.0215(9) 0.0223(9) 0.0179(8) -0.0024(7) -0.0013(7) 0.0008(8)
C38 0.0238(9) 0.0195(9) 0.0170(8) 0.0004(7) -0.0016(7) -0.0013(8)
C39 0.0211(9) 0.0227(9) 0.0199(9) -0.0021(7) -0.0017(8) 0.0006(8)
C40 0.0234(9) 0.0291(10) 0.0239(9) -0.0015(8) -0.0044(8) 0.0051(8)
C41 0.0332(11) 0.0277(10) 0.0196(9) 0.0045(8) -0.0049(8) 0.0028(9)
C42 0.0268(10) 0.0241(9) 0.0164(8) 0.0001(7) -0.0008(8) 0.0010(8)
C43 0.0233(9) 0.0313(10) 0.0266(10) 0.0011(8) 0.0028(8) 0.0061(8)
C44 0.0347(12) 0.0455(12) 0.0221(9) -0.0005(9) 0.0016(9) 0.0136(10)
C45 0.0301(11) 0.0511(12) 0.0260(10) 0.0022(10) 0.0043(9) 0.0116(10)
C46 0.0291(11) 0.0392(12) 0.0516(14) 0.0039(10) 0.0123(10) -0.0038(10)
C47 0.0315(10) 0.0285(10) 0.0205(9) 0.0062(8) 0.0032(8) 0.0018(9)
C48 0.0409(12) 0.0408(12) 0.0320(11) -0.0030(10) 0.0112(10) -0.0102(10)
C49 0.0516(13) 0.0486(13) 0.0301(11) 0.0175(10) 0.0112(10) 0.0129(11)
C50 0.0398(12) 0.0352(11) 0.0224(10) 0.0005(8) 0.0040(9) 0.0004(9)

loop_
_atom_type_symbol
_atom_type_description
_atom_type_scat_dispersion_real
_atom_type_scat_dispersion_imag
_atom_type_scat_source
C C 0.0033 0.0016 'International Tables Vol C Tables 4.2.6.8 and 6.1.1.4'
H H 0.0000 0.0000 'International Tables Vol C Tables 4.2.6.8 and 6.1.1.4'
N N 0.0061 0.0033 'International Tables Vol C Tables 4.2.6.8 and 6.1.1.4'
O O 0.0106 0.0060 'International Tables Vol C Tables 4.2.6.8 and 6.1.1.4'
F F 0.0171 0.0103 'International Tables Vol C Tables 4.2.6.8 and 6.1.1.4'
Ga Ga 0.2307 1.6083 'International Tables Vol C Tables 4.2.6.8 and 6.1.1.4'

loop_
_geom_angle_atom_site_label_1
_geom_angle_atom_site_label_2
_geom_angle_atom_site_label_3
_geom_angle
F1 Ga1 O2 112.80(5)
F1 Ga1 O1 110.09(5)
O2 Ga1 O1 88.72(5)
F1 Ga1 N1 96.18(5)
O2 Ga1 N1 149.33(6)
O1 Ga1 N1 90.58(5)
F1 Ga1 N2 94.43(5)
O2 Ga1 N2 88.63(5)
O1 Ga1 N2 154.32(5)
N1 Ga1 N2 78.98(6)
C37 O1 Ga1 109.69(10)
C38 O2 Ga1 109.56(10)
C1 N1 C13 118.94(17)
C1 N1 C13' 125.05(15)
C13 N1 C13' 12.73(13)
C1 N1 Ga1 113.24(11)
C13 N1 Ga1 127.49(14)
C13' N1 Ga1 121.31(11)
C2 N2 C25 120.77(14)
C2 N2 Ga1 111.73(11)
C25 N2 Ga1 127.39(11)
N1 C1 C5 136.38(16)
N1 C1 C2 116.43(15)
C5 C1 C2 106.93(14)
N2 C2 C3 135.10(16)
N2 C2 C1 117.35(15)
C3 C2 C1 107.36(14)
C12 C3 C4 119.75(16)
C12 C3 C2 134.69(17)
C4 C3 C2 105.56(15)
C9 C4 C5 122.98(16)
C9 C4 C3 122.74(16)
C5 C4 C3 114.25(16)
C6 C5 C4 119.38(16)
C6 C5 C1 134.77(16)
C4 C5 C1 105.85(15)
C5 C6 C7 118.25(17)
C8 C7 C6 122.43(17)
C7 C8 C9 120.59(17)
C4 C9 C8 116.31(16)
C4 C9 C10 116.23(17)
C8 C9 C10 127.45(17)
C11 C10 C9 120.75(17)
C10 C11 C12 122.62(17)
C3 C12 C11 117.88(17)
C14 C13 C18 120.0
C14 C13 N1 117.15(16)
C18 C13 N1 122.29(15)
C15 C14 C13 120.0
C15 C14 C19 117.9(2)
C13 C14 C19 122.1(2)
C16 C15 C14 120.0
C15 C16 C17 120.0
C18 C17 C16 120.0
C17 C18 C13 120.0
C17 C18 C22 119.3(2)
C13 C18 C22 119.9(2)
C20 C19 C21 111.4(5)
C20 C19 C14 111.9(4)
C21 C19 C14 113.3(4)
C24 C22 C23 109.4(4)
C24 C22 C18 111.3(4)
C23 C22 C18 115.1(4)
C14' C13' C18' 120.0
C14' C13' N1 121.97(10)
C18' C13' N1 117.65(10)
C13' C14' C15' 120.0
C13' C14' C19' 122.40(16)
C15' C14' C19' 117.53(16)
C14' C15' C16' 120.0
C17' C16' C15' 120.0
C16' C17' C18' 120.0
C17' C18' C13' 120.0
C17' C18' C22' 119.43(14)
C13' C18' C22' 120.57(14)
C21' C19' C20' 110.5(3)
C21' C19' C14' 111.4(3)
C20' C19' C14' 110.6(3)
C23' C22' C24' 107.3(3)
C23' C22' C18' 111.8(2)
C24' C22' C18' 113.7(2)
C30 C25 C26 122.45(16)
C30 C25 N2 118.49(15)
C26 C25 N2 119.03(15)
C27 C26 C25 117.46(16)
C27 C26 C31 121.24(16)
C25 C26 C31 121.19(16)
C28 C27 C26 121.41(17)
C27 C28 C29 119.99(17)
C28 C29 C30 121.22(17)
C25 C30 C29 117.42(16)
C25 C30 C34 123.74(16)
C29 C30 C34 118.78(16)
C26 C31 C33 109.72(15)
C26 C31 C32 114.00(16)
C33 C31 C32 109.90(16)
C35 C34 C36 110.99(16)
C35 C34 C30 110.41(15)
C36 C34 C30 112.22(15)
O1 C37 C42 122.78(15)
O1 C37 C38 115.75(15)
C42 C37 C38 121.46(16)
O2 C38 C39 122.67(15)
O2 C38 C37 115.69(15)
C39 C38 C37 121.62(15)
C40 C39 C38 115.91(16)
C40 C39 C43 123.27(16)
C38 C39 C43 120.82(15)
C41 C40 C39 122.25(17)
C40 C41 C42 122.80(17)
C41 C42 C37 115.87(16)
C41 C42 C47 123.41(16)
C37 C42 C47 120.68(16)
C46 C43 C45 108.64(16)
C46 C43 C39 110.09(15)
C45 C43 C39 111.82(15)
C46 C43 C44 109.58(16)
C45 C43 C44 107.12(15)
C39 C43 C44 109.52(15)
C49 C47 C42 111.71(16)
C49 C47 C48 108.02(16)
C42 C47 C48 109.77(14)
C49 C47 C50 108.23(15)
C42 C47 C50 110.75(15)
C48 C47 C50 108.25(16)

loop_
_geom_bond_atom_site_label_1
_geom_bond_atom_site_label_2
_geom_bond_distance
Ga1 F1 1.7957(10)
Ga1 O2 1.8548(12)
Ga1 O1 1.8590(11)
Ga1 N1 2.0877(15)
Ga1 N2 2.1200(14)
O1 C37 1.355(2)
O2 C38 1.361(2)
N1 C1 1.278(2)
N1 C13 1.398(3)
N1 C13' 1.474(2)
N2 C2 1.284(2)
N2 C25 1.448(2)
C1 C5 1.460(2)
C1 C2 1.517(2)
C2 C3 1.459(2)
C3 C12 1.378(2)
C3 C4 1.417(2)
C4 C9 1.405(2)
C4 C5 1.414(2)
C5 C6 1.378(2)
C6 C7 1.412(3)
C7 C8 1.378(3)
C8 C9 1.414(3)
C9 C10 1.418(3)
C10 C11 1.373(3)
C11 C12 1.414(3)
C13 C14 1.3900
C13 C18 1.3900
C14 C15 1.3900
C14 C19 1.542(6)
C15 C16 1.3900
C16 C17 1.3900
C17 C18 1.3900
C18 C22 1.567(6)
C19 C20 1.502(8)
C19 C21 1.510(8)
C22 C24 1.527(7)
C22 C23 1.554(7)
C13' C14' 1.3900
C13' C18' 1.3900
C14' C15' 1.3900
C14' C19' 1.542(3)
C15' C16' 1.3900
C16' C17' 1.3900
C17' C18' 1.3900
C18' C22' 1.550(3)
C19' C21' 1.532(5)
C19' C20' 1.537(5)
C22' C23' 1.525(4)
C22' C24' 1.533(4)
C25 C30 1.394(2)
C25 C26 1.407(2)
C26 C27 1.386(2)
C26 C31 1.516(3)
C27 C28 1.379(3)
C28 C29 1.381(3)
C29 C30 1.397(2)
C30 C34 1.531(2)
C31 C33 1.517(3)
C31 C32 1.530(3)
C34 C35 1.523(3)
C34 C36 1.529(3)
C37 C42 1.404(2)
C37 C38 1.418(2)
C38 C39 1.400(2)
C39 C40 1.398(2)
C39 C43 1.536(3)
C40 C41 1.386(3)
C41 C42 1.391(3)
C42 C47 1.530(2)
C43 C46 1.521(3)
C43 C45 1.529(3)
C43 C44 1.536(3)
C47 C49 1.528(3)
C47 C48 1.534(3)
C47 C50 1.536(3)
